data_1506721
loop_
_publ_author_name
'Blakemore, Paul R.'
'Kilner, Colin'
'Norcross, Neil R.'
'Astles, Peter C.'

_publ_section_title
;
 A practical synthesis of (+/-)-alpha-isosparteine from a
 tetraoxobispidine core.
;
_journal_issue 21
_journal_name_full 'Organic letters'
_journal_page_first 4721
_journal_page_last 4724
_journal_paper_doi 10.1021/ol0519184
_journal_volume 7
_journal_year 2005
_chemical_formula_moiety 'C13 H14 N2 O4'
_chemical_formula_sum 'C13 H14 N2 O4'
_chemical_formula_weight 262.26
_chemical_name_systematic
;
 ?
;
_space_group_IT_number 14
_symmetry_cell_setting monoclinic
_symmetry_space_group_name_Hall '-P 2ybc'
_symmetry_space_group_name_H-M 'P 1 21/c 1'
_atom_sites_solution_hydrogens geom
_atom_sites_solution_primary direct
_atom_sites_solution_secondary difmap
_audit_creation_method SHELXL-97
_cell_angle_alpha 90
_cell_angle_beta 108.0710(13)
_cell_angle_gamma 90
_cell_formula_units_Z 4
_cell_length_a 7.05500(10)
_cell_length_b 18.6760(5)
_cell_length_c 9.8130(2)
_cell_measurement_reflns_used 9014
_cell_measurement_temperature 150(2)
_cell_measurement_theta_max 27.48
_cell_measurement_theta_min 1.00
_cell_volume 1229.18(5)
_computing_cell_refinement 'DENZO-SMN (Otwinowski & Minor, 1996)'
_computing_data_collection COLLECT
_computing_data_reduction 'DENZO-SMN and COLLECT (Otwinowski & Minor, 1996)'
_computing_molecular_graphics ORTEP-III
_computing_publication_material 'local program'
_computing_structure_refinement 'SHELXL-97 (Sheldrick, 1999)'
_computing_structure_solution 'SHELXS-97 (Sheldrick, 1986)'
_diffrn_ambient_temperature 150(2)
_diffrn_detector_area_resol_mean 9
_diffrn_measured_fraction_theta_full 0.998
_diffrn_measured_fraction_theta_max 0.998
_diffrn_measurement_device_type 'Nonius KappaCCD area-detector diffractometer'
_diffrn_measurement_method 'phi-omega scans'
_diffrn_radiation_detector 'CCD plate'
_diffrn_radiation_monochromator graphite
_diffrn_radiation_probe x-ray
_diffrn_radiation_source 'Fine-focus Sealed tube'
_diffrn_radiation_type MoK\a
_diffrn_radiation_wavelength 0.71073
_diffrn_reflns_av_R_equivalents 0.0778
_diffrn_reflns_av_sigmaI/netI 0.0408
_diffrn_reflns_limit_h_max 8
_diffrn_reflns_limit_h_min -8
_diffrn_reflns_limit_k_max 23
_diffrn_reflns_limit_k_min -23
_diffrn_reflns_limit_l_max 12
_diffrn_reflns_limit_l_min -12
_diffrn_reflns_number 17730
_diffrn_reflns_theta_full 26.00
_diffrn_reflns_theta_max 26.00
_diffrn_reflns_theta_min 3.09
_diffrn_standards_decay_% 0
_diffrn_standards_interval_count 0
_diffrn_standards_interval_time 0
_diffrn_standards_number 0
_exptl_absorpt_coefficient_mu 0.107
_exptl_absorpt_correction_type none
_exptl_crystal_colour colourless
_exptl_crystal_density_diffrn 1.417
_exptl_crystal_density_method 'not measured'
_exptl_crystal_description prism
_exptl_crystal_F_000 552
_exptl_crystal_size_max 0.27
_exptl_crystal_size_mid 0.16
_exptl_crystal_size_min 0.16
_refine_diff_density_max 0.315
_refine_diff_density_min -0.402
_refine_diff_density_rms 0.104
_refine_ls_extinction_method none
_refine_ls_goodness_of_fit_ref 1.039
_refine_ls_hydrogen_treatment constr
_refine_ls_matrix_type full
_refine_ls_number_parameters 172
_refine_ls_number_reflns 2403
_refine_ls_number_restraints 0
_refine_ls_restrained_S_all 1.039
_refine_ls_R_factor_all 0.0631
_refine_ls_R_factor_gt 0.0434
_refine_ls_shift/su_max 0.000
_refine_ls_shift/su_mean 0.000
_refine_ls_structure_factor_coef Fsqd
_refine_ls_weighting_details 'calc w=1/[\s^2^(Fo^2^)+(0.0659P)^2^+0.3610P] where P=(Fo^2^+2Fc^2^)/3'
_refine_ls_weighting_scheme calc
_refine_ls_wR_factor_gt 0.1113
_refine_ls_wR_factor_ref 0.1243
_reflns_number_gt 1849
_reflns_number_total 2403
_reflns_threshold_expression >2sigma(I)
_cod_data_source_file ol0519184si20050809_053137.cif
_cod_data_source_block cmpd7
_cod_original_sg_symbol_H-M P21/c
_cod_database_code 1506721

loop_
_symmetry_equiv_pos_as_xyz
'x, y, z'
'-x, y+1/2, -z+1/2'
'-x, -y, -z'
'x, -y-1/2, z-1/2'

loop_
_atom_site_label
_atom_site_type_symbol
_atom_site_fract_x
_atom_site_fract_y
_atom_site_fract_z
_atom_site_U_iso_or_equiv
_atom_site_adp_type
_atom_site_occupancy
_atom_site_symmetry_multiplicity
_atom_site_calc_flag
_atom_site_refinement_flags
C1' C -0.1186(2) 0.20786(8) 0.55821(17) 0.0248(4) Uani 1 1 d .
H1' H -0.2469 0.2351 0.5300 0.030 Uiso 1 1 calc R
C1 C 0.0827(2) 0.11992(8) 0.48358(17) 0.0268(4) Uani 1 1 d .
H1 H 0.0917 0.0881 0.4039 0.032 Uiso 1 1 calc R
C2 C 0.2579(2) 0.17189(8) 0.51996(18) 0.0278(4) Uani 1 1 d .
C2' C -0.1046(2) 0.16446(8) 0.69240(18) 0.0260(4) Uani 1 1 d .
C4' C 0.0948(2) 0.07384(8) 0.61347(17) 0.0263(4) Uani 1 1 d .
C4 C 0.0535(2) 0.26100(8) 0.59813(17) 0.0264(4) Uani 1 1 d .
C11 C -0.1151(2) 0.15933(8) 0.43498(17) 0.0266(4) Uani 1 1 d .
H11A H -0.1259 0.1879 0.3479 0.032 Uiso 1 1 calc R
H11B H -0.2274 0.1250 0.4131 0.032 Uiso 1 1 calc R
C31' C -0.0018(3) 0.05376(9) 0.83098(18) 0.0319(4) Uani 1 1 d .
H31C H -0.0058 0.0846 0.9121 0.038 Uiso 1 1 calc R
H31D H 0.1243 0.0262 0.8615 0.038 Uiso 1 1 calc R
C31 C 0.4054(3) 0.28707(9) 0.6206(2) 0.0341(4) Uani 1 1 d .
H31A H 0.5264 0.2589 0.6691 0.041 Uiso 1 1 calc R
H31B H 0.3860 0.3224 0.6902 0.041 Uiso 1 1 calc R
C32' C -0.1741(3) 0.00266(9) 0.79685(19) 0.0356(4) Uani 1 1 d .
H32' H -0.1634 -0.0361 0.8616 0.043 Uiso 1 1 calc R
C33' C -0.3367(3) 0.00542(10) 0.6885(2) 0.0361(4) Uani 1 1 d .
H33C H -0.3556 0.0430 0.6203 0.043 Uiso 1 1 calc R
H33D H -0.4367 -0.0301 0.6775 0.043 Uiso 1 1 calc R
N3' N -0.0037(2) 0.09937(7) 0.70781(14) 0.0264(3) Uani 1 1 d .
N3 N 0.2316(2) 0.23856(7) 0.57743(15) 0.0277(3) Uani 1 1 d .
O2 O 0.41594(18) 0.15712(6) 0.50190(14) 0.0362(3) Uani 1 1 d .
O2' O -0.17538(18) 0.18520(6) 0.78321(13) 0.0334(3) Uani 1 1 d .
O4 O 0.04084(18) 0.31896(6) 0.64921(13) 0.0342(3) Uani 1 1 d .
O4' O 0.18386(18) 0.01735(6) 0.63626(13) 0.0343(3) Uani 1 1 d .
C32 C 0.4373(3) 0.32651(10) 0.4944(3) 0.0451(5) Uani 1 1 d .
H32 H 0.4064 0.3017 0.4056 0.054 Uiso 1 1 calc R
C33 C 0.5031(4) 0.39126(13) 0.4983(3) 0.0648(7) Uani 1 1 d .
H33A H 0.5356 0.4178 0.5851 0.078 Uiso 1 1 calc R
H33B H 0.5191 0.4123 0.4145 0.078 Uiso 1 1 calc R

loop_
_atom_site_aniso_label
_atom_site_aniso_U_11
_atom_site_aniso_U_22
_atom_site_aniso_U_33
_atom_site_aniso_U_23
_atom_site_aniso_U_13
_atom_site_aniso_U_12
C1' 0.0241(8) 0.0229(8) 0.0285(9) 0.0028(6) 0.0098(7) 0.0024(6)
C1 0.0300(9) 0.0235(8) 0.0290(9) -0.0025(7) 0.0124(7) -0.0002(7)
C2 0.0307(9) 0.0250(8) 0.0305(9) 0.0025(7) 0.0136(7) 0.0024(7)
C2' 0.0252(8) 0.0249(8) 0.0276(8) -0.0019(6) 0.0080(7) -0.0031(6)
C4' 0.0238(8) 0.0234(8) 0.0305(9) -0.0016(6) 0.0065(7) -0.0030(7)
C4 0.0288(9) 0.0242(8) 0.0284(9) 0.0024(7) 0.0122(7) 0.0017(7)
C11 0.0282(9) 0.0263(8) 0.0255(8) 0.0010(6) 0.0088(7) -0.0009(7)
C31' 0.0369(9) 0.0311(9) 0.0260(9) 0.0051(7) 0.0074(7) 0.0010(8)
C31 0.0282(9) 0.0273(9) 0.0488(11) -0.0043(8) 0.0147(8) -0.0049(7)
C32' 0.0471(11) 0.0314(10) 0.0306(9) 0.0057(7) 0.0153(9) -0.0042(8)
C33' 0.0358(10) 0.0323(10) 0.0422(11) -0.0004(8) 0.0151(9) -0.0019(8)
N3' 0.0286(7) 0.0248(7) 0.0261(7) 0.0027(5) 0.0086(6) 0.0002(6)
N3 0.0271(7) 0.0229(7) 0.0360(8) -0.0019(6) 0.0139(6) -0.0018(6)
O2 0.0306(7) 0.0316(7) 0.0519(8) -0.0020(6) 0.0210(6) 0.0017(5)
O2' 0.0420(7) 0.0313(7) 0.0323(7) -0.0024(5) 0.0194(6) 0.0003(5)
O4 0.0373(7) 0.0261(7) 0.0442(8) -0.0058(5) 0.0196(6) -0.0020(5)
O4' 0.0325(7) 0.0266(6) 0.0432(7) 0.0032(5) 0.0108(6) 0.0052(5)
C32 0.0338(10) 0.0331(10) 0.0743(15) 0.0084(9) 0.0252(10) -0.0015(8)
C33 0.0641(15) 0.0540(14) 0.0823(18) 0.0132(12) 0.0314(14) -0.0081(12)

loop_
_atom_type_symbol
_atom_type_description
_atom_type_scat_dispersion_real
_atom_type_scat_dispersion_imag
_atom_type_scat_source
C C 0.0033 0.0016 'International Tables Vol C Tables 4.2.6.8 and 6.1.1.4'
H H 0 0 'International Tables Vol C Tables 4.2.6.8 and 6.1.1.4'
N N 0.0061 0.0033 'International Tables Vol C Tables 4.2.6.8 and 6.1.1.4'
O O 0.0106 0.006 'International Tables Vol C Tables 4.2.6.8 and 6.1.1.4'

loop_
_geom_angle_atom_site_label_1
_geom_angle_atom_site_label_2
_geom_angle_atom_site_label_3
_geom_angle
C11 C1' C4 112.69(13)
C11 C1' C2' 111.00(13)
C4 C1' C2' 106.97(13)
C11 C1' H1' 108.7
C4 C1' H1' 108.7
C2' C1' H1' 108.7
C11 C1 C4' 110.21(13)
C11 C1 C2 111.38(13)
C4' C1 C2 109.51(13)
C11 C1 H1 108.6
C4' C1 H1 108.6
C2 C1 H1 108.6
O2 C2 N3 120.14(15)
O2 C2 C1 122.42(15)
N3 C2 C1 117.44(14)
O2' C2' N3' 120.82(15)
O2' C2' C1' 122.31(14)
N3' C2' C1' 116.87(13)
O4' C4' N3' 120.57(15)
O4' C4' C1 122.60(14)
N3' C4' C1 116.82(13)
O4 C4 N3 120.95(15)
O4 C4 C1' 122.39(14)
N3 C4 C1' 116.63(13)
C1' C11 C1 106.25(13)
C1' C11 H11A 110.5
C1 C11 H11A 110.5
C1' C11 H11B 110.5
C1 C11 H11B 110.5
H11A C11 H11B 108.7
N3' C31' C32' 112.57(14)
N3' C31' H31C 109.1
C32' C31' H31C 109.1
N3' C31' H31D 109.1
C32' C31' H31D 109.1
H31C C31' H31D 107.8
N3 C31 C32 112.58(16)
N3 C31 H31A 109.1
C32 C31 H31A 109.1
N3 C31 H31B 109.1
C32 C31 H31B 109.1
H31A C31 H31B 107.8
C33' C32' C31' 127.27(16)
C33' C32' H32' 116.4
C31' C32' H32' 116.4
C32' C33' H33C 120.0
C32' C33' H33D 120.0
H33C C33' H33D 120.0
C2' N3' C4' 124.49(13)
C2' N3' C31' 117.85(13)
C4' N3' C31' 117.65(13)
C4 N3 C2 124.14(14)
C4 N3 C31 118.56(13)
C2 N3 C31 117.29(13)
C33 C32 C31 125.0(2)
C33 C32 H32 117.5
C31 C32 H32 117.5
C32 C33 H33A 120.0
C32 C33 H33B 120.0
H33A C33 H33B 120.0

loop_
_geom_bond_atom_site_label_1
_geom_bond_atom_site_label_2
_geom_bond_distance
C1' C11 1.517(2)
C1' C4 1.522(2)
C1' C2' 1.523(2)
C1' H1' 1.0000
C1 C11 1.518(2)
C1 C4' 1.518(2)
C1 C2 1.524(2)
C1 H1 1.0000
C2 O2 1.214(2)
C2 N3 1.403(2)
C2' O2' 1.2122(19)
C2' N3' 1.393(2)
C4' O4' 1.2129(19)
C4' N3' 1.402(2)
C4 O4 1.2076(19)
C4 N3 1.398(2)
C11 H11A 0.9900
C11 H11B 0.9900
C31' N3' 1.475(2)
C31' C32' 1.499(2)
C31' H31C 0.9900
C31' H31D 0.9900
C31 N3 1.477(2)
C31 C32 1.516(3)
C31 H31A 0.9900
C31 H31B 0.9900
C32' C33' 1.301(3)
C32' H32' 0.9500
C33' H33C 0.9500
C33' H33D 0.9500
C32 C33 1.292(3)
C32 H32 0.9500
C33 H33A 0.9500
C33 H33B 0.9500

loop_
_cod_related_entry_id
_cod_related_entry_code
_cod_related_entry_database
1 9855231 ChemSpider
